data_7209600
loop_
_publ_author_name
'Ji, Baoming'
'Deng, Dongsheng'
'Ma, Lufang'
'Li, Hongliang'
'Fan, Xuesen'
'Qu, Guirong'
'Cao, Lei'
'Zhou, Le'

_publ_section_title
;
 Cobalt(ii), nickel(ii), manganese(ii) and zinc(ii) metal--organic
 frameworks constructed with the newly designed
 2-(pyridin-4-yl)-4,6-pyrimidine dicarboxylic acid ligand: syntheses,
 crystal structures and properties
;
_journal_issue 20
_journal_name_full CrystEngComm
_journal_page_first 4107
_journal_paper_doi 10.1039/c3ce00068k
_journal_volume 15
_journal_year 2013
_chemical_formula_sum 'C11 H7 Mn N3 O5'
_chemical_formula_weight 316.14
_chemical_name_systematic
;
?
;
_space_group_IT_number 14
_symmetry_cell_setting monoclinic
_symmetry_space_group_name_Hall '-P 2ybc'
_symmetry_space_group_name_H-M 'P 1 21/c 1'
_atom_sites_solution_hydrogens geom
_atom_sites_solution_primary direct
_atom_sites_solution_secondary difmap
_audit_creation_method SHELXL-97
_cell_angle_alpha 90.00
_cell_angle_beta 92.036(2)
_cell_angle_gamma 90.00
_cell_formula_units_Z 4
_cell_length_a 11.4084(16)
_cell_length_b 11.1150(16)
_cell_length_c 8.8184(12)
_cell_measurement_reflns_used 2212
_cell_measurement_temperature 296(2)
_cell_measurement_theta_max 27.87
_cell_measurement_theta_min 2.56
_cell_volume 1117.5(3)
_computing_cell_refinement 'Bruker SMART'
_computing_data_collection 'Bruker SMART'
_computing_data_reduction 'Bruker SAINT'
_computing_molecular_graphics 'Bruker SHELXTL'
_computing_publication_material 'Bruker SHELXTL'
_computing_structure_refinement 'SHELXL-97 (Sheldrick, 1997)'
_computing_structure_solution 'SHELXS-97 (Sheldrick, 1990)'
_diffrn_ambient_temperature 296(2)
_diffrn_measured_fraction_theta_full 0.999
_diffrn_measured_fraction_theta_max 0.999
_diffrn_measurement_device_type 'CCD area detector'
_diffrn_measurement_method 'phi and omega scans'
_diffrn_radiation_monochromator graphite
_diffrn_radiation_source 'fine-focus sealed tube'
_diffrn_radiation_type MoK\a
_diffrn_radiation_wavelength 0.71073
_diffrn_reflns_av_R_equivalents 0.0310
_diffrn_reflns_av_sigmaI/netI 0.0279
_diffrn_reflns_limit_h_max 13
_diffrn_reflns_limit_h_min -13
_diffrn_reflns_limit_k_max 13
_diffrn_reflns_limit_k_min -13
_diffrn_reflns_limit_l_max 10
_diffrn_reflns_limit_l_min -10
_diffrn_reflns_number 7742
_diffrn_reflns_theta_full 25.49
_diffrn_reflns_theta_max 25.49
_diffrn_reflns_theta_min 2.56
_diffrn_standards_decay_% 0
_diffrn_standards_interval_count 0
_diffrn_standards_interval_time 0
_diffrn_standards_number 0
_exptl_absorpt_coefficient_mu 1.207
_exptl_absorpt_correction_T_max 0.8303
_exptl_absorpt_correction_T_min 0.7943
_exptl_absorpt_correction_type multi-scan
_exptl_absorpt_process_details sadabs
_exptl_crystal_colour colourless
_exptl_crystal_density_diffrn 1.879
_exptl_crystal_density_method 'not measured'
_exptl_crystal_description block
_exptl_crystal_F_000 636
_exptl_crystal_size_max 0.20
_exptl_crystal_size_mid 0.18
_exptl_crystal_size_min 0.16
_refine_diff_density_max 2.071
_refine_diff_density_min -0.590
_refine_diff_density_rms 0.105
_refine_ls_extinction_method none
_refine_ls_goodness_of_fit_ref 1.056
_refine_ls_hydrogen_treatment constr
_refine_ls_matrix_type full
_refine_ls_number_parameters 177
_refine_ls_number_reflns 2079
_refine_ls_number_restraints 1
_refine_ls_restrained_S_all 1.056
_refine_ls_R_factor_all 0.0569
_refine_ls_R_factor_gt 0.0490
_refine_ls_shift/su_max 0.000
_refine_ls_shift/su_mean 0.000
_refine_ls_structure_factor_coef Fsqd
_refine_ls_weighting_details 'calc w=1/[\s^2^(Fo^2^)+(0.0769P)^2^+1.9312P] where P=(Fo^2^+2Fc^2^)/3'
_refine_ls_weighting_scheme calc
_refine_ls_wR_factor_gt 0.1271
_refine_ls_wR_factor_ref 0.1340
_reflns_number_gt 1763
_reflns_number_total 2079
_reflns_threshold_expression >2sigma(I)
_cod_data_source_file c3ce00068k.txt
_cod_data_source_block b
_cod_depositor_comments
;
The following automatic conversions were performed:

'_symmetry_cell_setting' value 'Monoclinic' changed to 'monoclinic'
according to /home/saulius/struct/CIF-dictionaries/cif_core.dic
dictionary named 'cif_core.dic' version 2.4.2 from 2011-04-26.

Automatic conversion script
Id: cif_fix_values 1891 2012-01-12 08:04:46Z andrius 
;
_cod_original_sg_symbol_H-M P2(1)/c
_cod_database_code 7209600

loop_
_symmetry_equiv_pos_as_xyz
'x, y, z'
'-x, y+1/2, -z+1/2'
'-x, -y, -z'
'x, -y-1/2, z-1/2'

loop_
_atom_site_label
_atom_site_type_symbol
_atom_site_fract_x
_atom_site_fract_y
_atom_site_fract_z
_atom_site_U_iso_or_equiv
_atom_site_adp_type
_atom_site_occupancy
_atom_site_symmetry_multiplicity
_atom_site_calc_flag
_atom_site_refinement_flags
_atom_site_disorder_group
N3 N -0.1639(3) 0.1153(4) 0.3534(6) 0.0231(7) Uani 0.503(3) 1 d PG 1
C7 C -0.0947(4) 0.2183(4) 0.3581(6) 0.0322(14) Uani 0.503(3) 1 d PG 1
H7 H -0.1203 0.2867 0.4078 0.039 Uiso 0.503(3) 1 calc PR 1
C8 C 0.0127(4) 0.2189(4) 0.2884(6) 0.0274(13) Uani 0.503(3) 1 d PG 1
H8 H 0.0590 0.2878 0.2915 0.033 Uiso 0.503(3) 1 calc PR 1
C9 C 0.0509(3) 0.1166(4) 0.2142(6) 0.0202(8) Uani 0.503(3) 1 d PGD 1
C10 C -0.0183(4) 0.0137(4) 0.2095(6) 0.0250(12) Uani 0.503(3) 1 d PG 1
H10 H 0.0073 -0.0548 0.1599 0.030 Uiso 0.503(3) 1 calc PR 1
C11 C -0.1257(4) 0.0130(4) 0.2792(6) 0.0288(14) Uani 0.503(3) 1 d PG 1
H11 H -0.1720 -0.0559 0.2761 0.035 Uiso 0.503(3) 1 calc PR 1
N3' N -0.1648(4) 0.1241(4) 0.3466(6) 0.0231(7) Uani 0.497(3) 1 d PG 2
C7' C -0.1300(4) 0.2204(4) 0.2603(6) 0.0322(14) Uani 0.497(3) 1 d PG 2
H7' H -0.1795 0.2862 0.2458 0.039 Uiso 0.497(3) 1 calc PR 2
C8' C -0.0216(4) 0.2191(4) 0.1956(6) 0.0274(13) Uani 0.497(3) 1 d PG 2
H8' H 0.0019 0.2840 0.1374 0.033 Uiso 0.497(3) 1 calc PR 2
C9' C 0.0519(4) 0.1216(4) 0.2172(6) 0.0202(8) Uani 0.497(3) 1 d PGD 2
C10' C 0.0170(4) 0.0253(4) 0.3035(6) 0.0250(12) Uani 0.497(3) 1 d PG 2
H10' H 0.0666 -0.0405 0.3180 0.030 Uiso 0.497(3) 1 calc PR 2
C11' C -0.0913(4) 0.0266(4) 0.3682(6) 0.0288(14) Uani 0.497(3) 1 d PG 2
H11' H -0.1148 -0.0383 0.4264 0.035 Uiso 0.497(3) 1 calc PR 2
Mn1 Mn 0.36522(4) -0.38162(4) 0.09875(6) 0.0169(2) Uani 1 1 d . .
O1 O 0.3436(2) -0.1894(2) 0.0717(3) 0.0229(5) Uani 1 1 d . .
O2 O 0.3906(2) -0.1276(2) -0.1586(3) 0.0264(6) Uani 1 1 d . .
O3 O 0.3552(2) 0.4242(2) 0.1029(3) 0.0264(6) Uani 1 1 d . .
O4 O 0.4436(2) 0.3513(2) -0.0997(3) 0.0242(6) Uani 1 1 d . .
O5 O 0.3589(3) -0.4125(3) -0.1414(3) 0.0395(7) Uani 1 1 d . .
H1W H 0.3611 -0.3604 -0.2117 0.059 Uiso 1 1 d R .
H2W H 0.3877 -0.4820 -0.1553 0.059 Uiso 1 1 d R .
N1 N 0.2056(2) 0.0112(2) 0.0914(3) 0.0201(6) Uani 1 1 d . .
N2 N 0.2175(2) 0.2249(2) 0.1129(3) 0.0200(6) Uani 1 1 d . .
C1 C 0.3019(3) 0.0116(3) 0.0078(4) 0.0170(7) Uani 1 1 d . .
C2 C 0.3566(3) 0.1180(3) -0.0320(4) 0.0181(7) Uani 1 1 d . .
H2 H 0.4189 0.1186 -0.0972 0.022 Uiso 1 1 calc R .
C3 C 0.3139(3) 0.2236(3) 0.0302(4) 0.0178(7) Uani 1 1 d . .
C4 C 0.1658(3) 0.1189(3) 0.1346(4) 0.0185(7) Uani 1 1 d D .
C5 C 0.3489(3) -0.1123(3) -0.0328(4) 0.0158(7) Uani 1 1 d . .
C6 C 0.3768(3) 0.3432(3) 0.0099(4) 0.0198(7) Uani 1 1 d . .

loop_
_atom_site_aniso_label
_atom_site_aniso_U_11
_atom_site_aniso_U_22
_atom_site_aniso_U_33
_atom_site_aniso_U_23
_atom_site_aniso_U_13
_atom_site_aniso_U_12
N3 0.0179(15) 0.0189(17) 0.0333(18) 0.0017(12) 0.0089(13) -0.0004(11)
C7 0.020(3) 0.024(3) 0.054(4) -0.004(3) 0.015(3) 0.002(2)
C8 0.021(3) 0.021(3) 0.041(4) 0.001(3) 0.011(3) -0.003(2)
C9 0.0187(17) 0.0163(18) 0.0261(19) -0.0004(13) 0.0073(14) -0.0001(12)
C10 0.024(3) 0.017(2) 0.035(3) 0.003(3) 0.015(3) 0.001(2)
C11 0.018(3) 0.025(3) 0.045(4) 0.005(3) 0.011(3) -0.001(2)
N3' 0.0179(15) 0.0189(17) 0.0333(18) 0.0017(12) 0.0089(13) -0.0004(11)
C7' 0.020(3) 0.024(3) 0.054(4) -0.004(3) 0.015(3) 0.002(2)
C8' 0.021(3) 0.021(3) 0.041(4) 0.001(3) 0.011(3) -0.003(2)
C9' 0.0187(17) 0.0163(18) 0.0261(19) -0.0004(13) 0.0073(14) -0.0001(12)
C10' 0.024(3) 0.017(2) 0.035(3) 0.003(3) 0.015(3) 0.001(2)
C11' 0.018(3) 0.025(3) 0.045(4) 0.005(3) 0.011(3) -0.001(2)
Mn1 0.0182(3) 0.0128(3) 0.0203(3) -0.00072(18) 0.0073(2) -0.00051(18)
O1 0.0304(13) 0.0137(12) 0.0255(13) 0.0027(10) 0.0116(10) 0.0016(10)
O2 0.0371(15) 0.0247(13) 0.0182(13) 0.0000(10) 0.0097(11) 0.0071(11)
O3 0.0340(14) 0.0132(12) 0.0328(14) -0.0023(10) 0.0143(11) -0.0017(10)
O4 0.0224(12) 0.0224(12) 0.0285(13) -0.0010(10) 0.0120(11) -0.0030(10)
O5 0.065(2) 0.0281(14) 0.0249(14) 0.0037(12) -0.0023(13) 0.0095(14)
N1 0.0186(14) 0.0143(14) 0.0280(15) 0.0011(11) 0.0082(12) 0.0005(11)
N2 0.0173(14) 0.0145(14) 0.0288(16) 0.0005(11) 0.0084(12) 0.0001(11)
C1 0.0183(15) 0.0153(16) 0.0177(16) -0.0025(12) 0.0025(13) -0.0007(13)
C2 0.0180(16) 0.0165(17) 0.0203(17) 0.0000(12) 0.0060(14) 0.0007(12)
C3 0.0176(15) 0.0135(16) 0.0225(17) 0.0025(12) 0.0032(13) 0.0004(13)
C4 0.0156(16) 0.0175(17) 0.0228(17) 0.0024(13) 0.0053(14) 0.0010(12)
C5 0.0142(15) 0.0136(16) 0.0196(17) -0.0015(12) 0.0026(13) -0.0019(12)
C6 0.0187(16) 0.0147(16) 0.0263(18) -0.0004(13) 0.0053(14) 0.0010(13)

loop_
_atom_type_symbol
_atom_type_description
_atom_type_scat_dispersion_real
_atom_type_scat_dispersion_imag
_atom_type_scat_source
C C 0.0033 0.0016 'International Tables Vol C Tables 4.2.6.8 and 6.1.1.4'
H H 0.0000 0.0000 'International Tables Vol C Tables 4.2.6.8 and 6.1.1.4'
N N 0.0061 0.0033 'International Tables Vol C Tables 4.2.6.8 and 6.1.1.4'
O O 0.0106 0.0060 'International Tables Vol C Tables 4.2.6.8 and 6.1.1.4'
Mn Mn 0.3368 0.7283 'International Tables Vol C Tables 4.2.6.8 and 6.1.1.4'

loop_
_geom_angle_atom_site_label_1
_geom_angle_atom_site_label_2
_geom_angle_atom_site_label_3
_geom_angle
_geom_angle_site_symmetry_1
_geom_angle_site_symmetry_3
C7 N3 C11 120.0 . .
C7 N3 Mn1 122.7(2) . 2
C11 N3 Mn1 114.9(2) . 2
N3 C7 C8 120.0 . .
N3 C7 H7 120.0 . .
C8 C7 H7 120.0 . .
C7 C8 C9 120.0 . .
C7 C8 H8 120.0 . .
C9 C8 H8 120.0 . .
C10 C9 C8 120.0 . .
C10 C9 C4 120.1(3) . .
C8 C9 C4 119.9(3) . .
C11 C10 C9 120.0 . .
C11 C10 H10 120.0 . .
C9 C10 H10 120.0 . .
C10 C11 N3 120.0 . .
C10 C11 H11 120.0 . .
N3 C11 H11 120.0 . .
C7' N3' C11' 120.0 . .
C7' N3' Mn1 115.8(2) . 2
C11' N3' Mn1 122.7(2) . 2
N3' C7' C8' 120.0 . .
N3' C7' H7' 120.0 . .
C8' C7' H7' 120.0 . .
C9' C8' C7' 120.0 . .
C9' C8' H8' 120.0 . .
C7' C8' H8' 120.0 . .
C10' C9' C8' 120.0 . .
C10' C9' C4 121.3(3) . .
C8' C9' C4 118.5(3) . .
C9' C10' C11' 120.0 . .
C9' C10' H10' 120.0 . .
C11' C10' H10' 120.0 . .
C10' C11' N3' 120.0 . .
C10' C11' H11' 120.0 . .
N3' C11' H11' 120.0 . .
O5 Mn1 O2 171.32(11) . 4_556
O5 Mn1 O3 81.76(10) . 1_545
O2 Mn1 O3 92.07(9) 4_556 1_545
O5 Mn1 O1 92.85(10) . .
O2 Mn1 O1 94.21(9) 4_556 .
O3 Mn1 O1 169.17(10) 1_545 .
O5 Mn1 O4 91.52(11) . 3_655
O2 Mn1 O4 83.74(10) 4_556 3_655
O3 Mn1 O4 101.86(9) 1_545 3_655
O1 Mn1 O4 87.60(9) . 3_655
O5 Mn1 N3 100.15(16) . 2_545
O2 Mn1 N3 85.42(15) 4_556 2_545
O3 Mn1 N3 85.97(13) 1_545 2_545
O1 Mn1 N3 85.75(13) . 2_545
O4 Mn1 N3 166.83(15) 3_655 2_545
O5 Mn1 N3' 101.99(16) . 2_545
O2 Mn1 N3' 83.84(15) 4_556 2_545
O3 Mn1 N3' 88.35(14) 1_545 2_545
O1 Mn1 N3' 83.57(14) . 2_545
O4 Mn1 N3' 164.17(14) 3_655 2_545
N3 Mn1 N3' 2.8(2) 2_545 2_545
C5 O1 Mn1 138.0(2) . .
C5 O2 Mn1 147.6(2) . 4
C6 O3 Mn1 134.2(2) . 1_565
C6 O4 Mn1 129.5(2) . 3_655
Mn1 O5 H1W 127.6 . .
Mn1 O5 H2W 106.8 . .
H1W O5 H2W 119.5 . .
C4 N1 C1 116.3(3) . .
C4 N2 C3 116.3(3) . .
N1 C1 C2 121.7(3) . .
N1 C1 C5 115.2(3) . .
C2 C1 C5 123.0(3) . .
C1 C2 C3 116.9(3) . .
C1 C2 H2 121.6 . .
C3 C2 H2 121.6 . .
N2 C3 C2 121.9(3) . .
N2 C3 C6 116.9(3) . .
C2 C3 C6 121.1(3) . .
N2 C4 N1 126.3(3) . .
N2 C4 C9 118.5(3) . .
N1 C4 C9 115.2(3) . .
N2 C4 C9' 116.3(3) . .
N1 C4 C9' 117.4(3) . .
C9 C4 C9' 2.3(3) . .
O2 C5 O1 126.3(3) . .
O2 C5 C1 119.0(3) . .
O1 C5 C1 114.6(3) . .
O3 C6 O4 126.4(3) . .
O3 C6 C3 116.6(3) . .
O4 C6 C3 117.0(3) . .

loop_
_geom_bond_atom_site_label_1
_geom_bond_atom_site_label_2
_geom_bond_distance
_geom_bond_site_symmetry_2
N3 C7 1.3900 .
N3 C11 1.3900 .
N3 Mn1 2.350(3) 2
C7 C8 1.3900 .
C7 H7 0.9300 .
C8 C9 1.3900 .
C8 H8 0.9300 .
C9 C10 1.3900 .
C9 C4 1.509(4) .
C10 C11 1.3900 .
C10 H10 0.9300 .
C11 H11 0.9300 .
N3' C7' 1.380(3) .
N3' C11' 1.380(3) .
N3' Mn1 2.354(4) 2
C7' C8' 1.380(3) .
C7' H7' 0.9300 .
C8' C9' 1.380(3) .
C8' H8' 0.9300 .
C9' C10' 1.380(3) .
C9' C4 1.512(5) .
C10' C11' 1.380(3) .
C10' H10' 0.9300 .
C11' H11' 0.9300 .
Mn1 O5 2.144(3) .
Mn1 O2 2.152(3) 4_556
Mn1 O3 2.161(3) 1_545
Mn1 O1 2.163(2) .
Mn1 O4 2.206(2) 3_655
Mn1 N3 2.350(3) 2_545
Mn1 N3' 2.354(4) 2_545
O1 C5 1.262(4) .
O2 C5 1.234(4) .
O2 Mn1 2.152(3) 4
O3 C6 1.248(4) .
O3 Mn1 2.161(3) 1_565
O4 C6 1.255(4) .
O4 Mn1 2.206(2) 3_655
O5 H1W 0.8500 .
O5 H2W 0.8500 .
N1 C4 1.341(4) .
N1 C1 1.345(4) .
N2 C4 1.334(4) .
N2 C3 1.342(4) .
C1 C2 1.388(4) .
C1 C5 1.525(4) .
C2 C3 1.391(4) .
C2 H2 0.9300 .
C3 C6 1.525(4) .

loop_
_geom_hbond_atom_site_label_D
_geom_hbond_atom_site_label_H
_geom_hbond_atom_site_label_A
_geom_hbond_distance_DH
_geom_hbond_distance_HA
_geom_hbond_distance_DA
_geom_hbond_angle_DHA
_geom_hbond_site_symmetry_A
O5 H1W O1 0.85 1.99 2.772(4) 152.2 4
O5 H1W O2 0.85 2.65 3.192(4) 122.9 .
O5 H2W O4 0.85 2.01 2.817(4) 157.1 1_545

loop_
_geom_torsion_atom_site_label_1
_geom_torsion_atom_site_label_2
_geom_torsion_atom_site_label_3
_geom_torsion_atom_site_label_4
_geom_torsion
_geom_torsion_site_symmetry_1
C11 N3 C7 C8 0.0 .
Mn1 N3 C7 C8 -161.6(4) 2
N3 C7 C8 C9 0.0 .
C7 C8 C9 C10 0.0 .
C7 C8 C9 C4 178.1(5) .
C8 C9 C10 C11 0.0 .
C4 C9 C10 C11 -178.1(5) .
C9 C10 C11 N3 0.0 .
C7 N3 C11 C10 0.0 .
Mn1 N3 C11 C10 163.0(3) 2
C11' N3' C7' C8' 0.0 .
Mn1 N3' C7' C8' -166.3(3) 2
N3' C7' C8' C9' 0.0 .
C7' C8' C9' C10' 0.0 .
C7' C8' C9' C4 175.3(5) .
C8' C9' C10' C11' 0.0 .
C4 C9' C10' C11' -175.1(5) .
C9' C10' C11' N3' 0.0 .
C7' N3' C11' C10' 0.0 .
Mn1 N3' C11' C10' 165.3(4) 2
O5 Mn1 O1 C5 -13.8(3) .
O2 Mn1 O1 C5 161.2(3) 4_556
O3 Mn1 O1 C5 -73.5(6) 1_545
O4 Mn1 O1 C5 77.6(3) 3_655
N3 Mn1 O1 C5 -113.7(4) 2_545
N3' Mn1 O1 C5 -115.5(3) 2_545
C4 N1 C1 C2 -0.2(5) .
C4 N1 C1 C5 177.0(3) .
N1 C1 C2 C3 5.8(5) .
C5 C1 C2 C3 -171.2(3) .
C4 N2 C3 C2 1.2(5) .
C4 N2 C3 C6 -177.6(3) .
C1 C2 C3 N2 -6.3(5) .
C1 C2 C3 C6 172.4(3) .
C3 N2 C4 N1 5.2(5) .
C3 N2 C4 C9 -174.4(3) .
C3 N2 C4 C9' -175.3(3) .
C1 N1 C4 N2 -5.7(5) .
C1 N1 C4 C9 173.9(3) .
C1 N1 C4 C9' 174.9(3) .
C10 C9 C4 N2 165.7(3) .
C8 C9 C4 N2 -12.4(5) .
C10 C9 C4 N1 -13.9(5) .
C8 C9 C4 N1 168.0(3) .
C10 C9 C4 C9' -172(8) .
C8 C9 C4 C9' 10(8) .
C10' C9' C4 N2 -151.2(3) .
C8' C9' C4 N2 33.6(5) .
C10' C9' C4 N1 28.3(5) .
C8' C9' C4 N1 -146.9(3) .
C10' C9' C4 C9 50(8) .
C8' C9' C4 C9 -125(8) .
Mn1 O2 C5 O1 125.4(4) 4
Mn1 O2 C5 C1 -56.9(5) 4
Mn1 O1 C5 O2 -13.4(6) .
Mn1 O1 C5 C1 168.8(2) .
N1 C1 C5 O2 143.3(3) .
C2 C1 C5 O2 -39.5(5) .
N1 C1 C5 O1 -38.7(4) .
C2 C1 C5 O1 138.4(3) .
Mn1 O3 C6 O4 22.7(6) 1_565
Mn1 O3 C6 C3 -156.2(2) 1_565
Mn1 O4 C6 O3 64.0(5) 3_655
Mn1 O4 C6 C3 -117.1(3) 3_655
N2 C3 C6 O3 19.4(5) .
C2 C3 C6 O3 -159.4(3) .
N2 C3 C6 O4 -159.6(3) .
C2 C3 C6 O4 21.6(5) .
